data_2204162
loop_
_publ_author_name
'Hai-Yan, Zhao'
'Xiao-Hang, Qiu'
'Pan-Wen, Shen'

_publ_section_title 5a,6,11<i>a</i>,12-Tetrahydro-5a,11<i>a</i>-dimethyl-1,4-benzoxazino[3,2-<i>b</i>][1,4]benzoxazine
_journal_issue 9
_journal_name_full 'Acta Crystallographica Section E'
_journal_page_first o1619
_journal_page_last o1621
_journal_paper_doi 10.1107/S1600536804020665
_journal_volume 60
_journal_year 2004
_chemical_formula_iupac 'C16 H16 N2 O2'
_chemical_formula_moiety 'C16 H16 N2 O2'
_chemical_formula_sum 'C16 H16 N2 O2'
_chemical_formula_weight 268.31
_chemical_name_systematic
;
5a,6,11a,12-Tetrahydro-5a,11a-dimethyl-1,4-benzoxazino[3,2-b][1,4]benzoxazine
;
_space_group_IT_number 14
_symmetry_cell_setting monoclinic
_symmetry_space_group_name_Hall '-P 2ybc'
_symmetry_space_group_name_H-M 'P 1 21/c 1'
_atom_sites_solution_hydrogens geom
_atom_sites_solution_primary direct
_atom_sites_solution_secondary difmap
_cell_angle_alpha 90.00
_cell_angle_beta 105.484(10)
_cell_angle_gamma 90.00
_cell_formula_units_Z 4
_cell_length_a 11.025(7)
_cell_length_b 11.238(7)
_cell_length_c 11.666(7)
_cell_measurement_reflns_used 739
_cell_measurement_temperature 293(2)
_cell_measurement_theta_max 25.1
_cell_measurement_theta_min 3.6
_cell_volume 1392.9(15)
_computing_cell_refinement SMART
_computing_data_collection 'SMART (Bruker, 1998)'
_computing_data_reduction 'SAINT (Bruker, 1998)'
_computing_molecular_graphics 'SHELXTL (Bruker, 1998)'
_computing_publication_material SHELXTL
_computing_structure_refinement 'SHELXL97 (Sheldrick, 1997)'
_computing_structure_solution 'SHELXS97 (Sheldrick, 1997)'
_diffrn_ambient_temperature 293(2)
_diffrn_measured_fraction_theta_full 0.978
_diffrn_measured_fraction_theta_max 0.978
_diffrn_measurement_device_type 'Bruker SMART CCD area-detector'
_diffrn_measurement_method '\f and \w'
_diffrn_radiation_monochromator graphite
_diffrn_radiation_source 'fine-focus sealed tube'
_diffrn_radiation_type MoK\a
_diffrn_radiation_wavelength 0.71073
_diffrn_reflns_av_R_equivalents 0.033
_diffrn_reflns_av_sigmaI/netI 0.039
_diffrn_reflns_limit_h_max 11
_diffrn_reflns_limit_h_min -13
_diffrn_reflns_limit_k_max 12
_diffrn_reflns_limit_k_min -13
_diffrn_reflns_limit_l_max 13
_diffrn_reflns_limit_l_min -13
_diffrn_reflns_number 6838
_diffrn_reflns_theta_full 25.0
_diffrn_reflns_theta_max 25.0
_diffrn_reflns_theta_min 2.6
_diffrn_standards_decay_% 0
_diffrn_standards_interval_count 0
_diffrn_standards_number 0
_exptl_absorpt_coefficient_mu 0.086
_exptl_absorpt_correction_type none
_exptl_crystal_colour colorless
_exptl_crystal_density_diffrn 1.279
_exptl_crystal_density_method 'not measured'
_exptl_crystal_description block
_exptl_crystal_F_000 568
_exptl_crystal_size_max 0.20
_exptl_crystal_size_mid 0.18
_exptl_crystal_size_min 0.14
_refine_diff_density_max 0.72
_refine_diff_density_min -0.28
_refine_ls_extinction_method none
_refine_ls_goodness_of_fit_ref 1.01
_refine_ls_hydrogen_treatment mixed
_refine_ls_matrix_type full
_refine_ls_number_parameters 183
_refine_ls_number_reflns 2408
_refine_ls_number_restraints 0
_refine_ls_restrained_S_all 1.01
_refine_ls_R_factor_all 0.105
_refine_ls_R_factor_gt 0.077
_refine_ls_shift/su_max 0.000
_refine_ls_shift/su_mean 0.000
_refine_ls_structure_factor_coef Fsqd
_refine_ls_weighting_details 'calc w = 1/[\s^2^(Fo^2^)+(0.1574P)^2^] where P = (Fo^2^+2Fc^2^)/3'
_refine_ls_weighting_scheme calc
_refine_ls_wR_factor_gt 0.191
_refine_ls_wR_factor_ref 0.220
_reflns_number_gt 1621
_reflns_number_total 2408
_reflns_threshold_expression I>2\s(I)
_cod_data_source_file cv6360.cif
_cod_data_source_block I
_cod_original_sg_symbol_H-M 'P 21/c'
_cod_database_code 2204162
_cod_database_fobs_code 2204162

loop_
_symmetry_equiv_pos_as_xyz
'x, y, z'
'-x, y+1/2, -z+1/2'
'-x, -y, -z'
'x, -y-1/2, z-1/2'

loop_
_atom_site_label
_atom_site_fract_x
_atom_site_fract_y
_atom_site_fract_z
_atom_site_U_iso_or_equiv
_atom_site_adp_type
_atom_site_calc_flag
_atom_site_refinement_flags
_atom_site_occupancy
_atom_site_type_symbol
N1 0.1128(2) 0.1267(2) -0.01817(19) 0.0413(6) Uani d . 1 N
H1 0.1316 0.0678 -0.0573 0.050 Uiso calc R 1 H
N2 -0.1104(2) 0.3731(2) -0.07434(19) 0.0408(6) Uani d . 1 N
H2 -0.1294 0.4320 -0.1229 0.049 Uiso calc R 1 H
O1 0.07866(17) 0.35124(16) 0.07054(15) 0.0387(5) Uani d . 1 O
O2 -0.07529(17) 0.14876(16) 0.03206(15) 0.0388(5) Uani d . 1 O
C1 0.0814(3) 0.3645(3) -0.1363(2) 0.0478(8) Uani d . 1 C
H1A 0.0379 0.3435 -0.2165 0.072 Uiso calc R 1 H
H1B 0.1639 0.3295 -0.1160 0.072 Uiso calc R 1 H
H1C 0.0888 0.4495 -0.1296 0.072 Uiso calc R 1 H
C2 0.0080(2) 0.3184(2) -0.0519(2) 0.0340(6) Uani d . 1 C
C3 -0.0062(2) 0.1821(2) -0.0556(2) 0.0331(6) Uani d . 1 C
C4 -0.0799(3) 0.1349(3) -0.1765(2) 0.0468(7) Uani d . 1 C
H4A -0.0354 0.1532 -0.2347 0.070 Uiso calc R 1 H
H4B -0.1615 0.1716 -0.1990 0.070 Uiso calc R 1 H
H4C -0.0894 0.0503 -0.1721 0.070 Uiso calc R 1 H
C5 0.1835(3) 0.2830(3) 0.1243(2) 0.0400(7) Uani d . 1 C
C6 0.1992(3) 0.1697(3) 0.0839(2) 0.0415(7) Uani d . 1 C
C7 0.3032(3) 0.1039(3) 0.1445(3) 0.0551(8) Uani d . 1 C
H7 0.3157 0.0280 0.1180 0.066 Uiso calc R 1 H
C8 0.3886(3) 0.1502(4) 0.2441(3) 0.0663(10) Uani d . 1 C
H8 0.4575 0.1049 0.2843 0.080 Uiso calc R 1 H
C9 0.3720(3) 0.2617(4) 0.2833(3) 0.0647(10) Uani d . 1 C
H9 0.4294 0.2922 0.3503 0.078 Uiso calc R 1 H
C10 0.2679(3) 0.3308(3) 0.2225(3) 0.0533(8) Uani d . 1 C
H10 0.2565 0.4073 0.2482 0.064 Uiso calc R 1 H
C11 -0.1801(2) 0.2168(2) 0.0331(2) 0.0385(7) Uani d . 1 C
C12 -0.1962(3) 0.3301(2) -0.0166(2) 0.0405(7) Uani d . 1 C
C13 -0.3010(3) 0.3956(3) -0.0081(3) 0.0547(8) Uani d . 1 C
H13 -0.3143 0.4713 -0.0412 0.066 Uiso calc R 1 H
C14 -0.3851(3) 0.3493(4) 0.0487(4) 0.0690(11) Uani d . 1 C
H14 -0.4541 0.3943 0.0540 0.083 Uiso calc R 1 H
C15 -0.3680(3) 0.2373(4) 0.0977(3) 0.0660(10) Uani d . 1 C
H15 -0.4247 0.2067 0.1365 0.079 Uiso calc R 1 H
C16 -0.2645(3) 0.1700(3) 0.0885(3) 0.0531(8) Uani d . 1 C
H16 -0.2528 0.0935 0.1200 0.064 Uiso calc R 1 H

loop_
_atom_site_aniso_label
_atom_site_aniso_U_11
_atom_site_aniso_U_22
_atom_site_aniso_U_33
_atom_site_aniso_U_12
_atom_site_aniso_U_13
_atom_site_aniso_U_23
N1 0.0559(14) 0.0276(12) 0.0438(13) 0.0066(10) 0.0193(11) -0.0028(9)
N2 0.0552(15) 0.0278(12) 0.0376(12) 0.0058(10) 0.0094(11) 0.0058(9)
O1 0.0499(11) 0.0305(11) 0.0342(10) -0.0005(8) 0.0085(8) -0.0038(7)
O2 0.0517(12) 0.0298(10) 0.0382(10) 0.0018(8) 0.0176(9) 0.0044(7)
C1 0.071(2) 0.0376(16) 0.0392(15) -0.0055(14) 0.0227(14) 0.0050(12)
C2 0.0524(16) 0.0238(13) 0.0270(12) -0.0025(11) 0.0127(11) -0.0005(9)
C3 0.0500(15) 0.0230(13) 0.0281(12) -0.0013(11) 0.0136(11) 0.0008(9)
C4 0.0676(19) 0.0353(16) 0.0371(15) -0.0037(14) 0.0133(13) -0.0063(11)
C5 0.0443(15) 0.0415(16) 0.0364(14) -0.0021(13) 0.0145(12) 0.0042(11)
C6 0.0410(15) 0.0418(16) 0.0446(16) -0.0014(12) 0.0166(13) 0.0080(12)
C7 0.0500(18) 0.0512(19) 0.068(2) 0.0074(15) 0.0219(16) 0.0125(15)
C8 0.0434(18) 0.075(3) 0.076(2) 0.0050(16) 0.0069(17) 0.0207(19)
C9 0.0495(19) 0.083(3) 0.053(2) -0.0090(18) -0.0012(15) 0.0118(17)
C10 0.0547(19) 0.054(2) 0.0483(18) -0.0109(15) 0.0084(15) -0.0020(14)
C11 0.0421(15) 0.0399(15) 0.0326(13) -0.0020(12) 0.0085(11) -0.0033(11)
C12 0.0414(15) 0.0391(16) 0.0369(14) -0.0018(12) 0.0034(12) -0.0079(11)
C13 0.0467(17) 0.0474(19) 0.063(2) 0.0057(14) 0.0028(15) -0.0044(14)
C14 0.0468(19) 0.075(3) 0.087(3) 0.0066(17) 0.0210(18) -0.013(2)
C15 0.052(2) 0.084(3) 0.069(2) -0.0087(18) 0.0285(17) -0.0101(19)
C16 0.0581(19) 0.0512(19) 0.0536(18) -0.0060(15) 0.0210(15) -0.0004(14)

loop_
_atom_type_symbol
_atom_type_description
_atom_type_scat_dispersion_real
_atom_type_scat_dispersion_imag
_atom_type_scat_source
C C 0.0033 0.0016 ' International Tables Vol C Tables 4.2.6.8 and 6.1.1.4'
H H 0.0000 0.0000 ' International Tables Vol C Tables 4.2.6.8 and 6.1.1.4'
N N 0.0061 0.0033 ' International Tables Vol C Tables 4.2.6.8 and 6.1.1.4'
O O 0.0106 0.0060 ' International Tables Vol C Tables 4.2.6.8 and 6.1.1.4'

loop_
_geom_angle_atom_site_label_1
_geom_angle_atom_site_label_2
_geom_angle_atom_site_label_3
_geom_angle
_geom_angle_publ_flag
C6 N1 C3 118.5(2) y
C6 N1 H1 120.8 ?
C3 N1 H1 120.8 ?
C12 N2 C2 118.6(2) y
C12 N2 H2 120.7 ?
C2 N2 H2 120.7 ?
C5 O1 C2 117.3(2) y
C11 O2 C3 116.8(2) y
C2 C1 H1A 109.5 ?
C2 C1 H1B 109.5 ?
H1A C1 H1B 109.5 ?
C2 C1 H1C 109.5 ?
H1A C1 H1C 109.5 ?
H1B C1 H1C 109.5 ?
N2 C2 O1 107.15(19) y
N2 C2 C1 111.1(2) y
O1 C2 C1 107.8(2) y
N2 C2 C3 110.4(2) y
O1 C2 C3 107.34(18) y
C1 C2 C3 112.8(2) ?
N1 C3 O2 106.42(19) y
N1 C3 C4 110.8(2) y
O2 C3 C4 107.9(2) y
N1 C3 C2 110.5(2) y
O2 C3 C2 107.48(19) y
C4 C3 C2 113.4(2) ?
C3 C4 H4A 109.5 ?
C3 C4 H4B 109.5 ?
H4A C4 H4B 109.5 ?
C3 C4 H4C 109.5 ?
H4A C4 H4C 109.5 ?
H4B C4 H4C 109.5 ?
C10 C5 C6 121.6(3) ?
C10 C5 O1 117.1(3) ?
C6 C5 O1 121.2(2) ?
C5 C6 C7 118.5(3) ?
C5 C6 N1 119.3(2) ?
C7 C6 N1 122.2(3) ?
C8 C7 C6 120.7(3) ?
C8 C7 H7 119.6 ?
C6 C7 H7 119.6 ?
C9 C8 C7 120.2(3) ?
C9 C8 H8 119.9 ?
C7 C8 H8 119.9 ?
C8 C9 C10 120.1(3) ?
C8 C9 H9 119.9 ?
C10 C9 H9 119.9 ?
C5 C10 C9 118.8(3) ?
C5 C10 H10 120.6 ?
C9 C10 H10 120.6 ?
C16 C11 O2 117.6(3) ?
C16 C11 C12 121.4(3) ?
O2 C11 C12 121.0(2) ?
N2 C12 C11 119.6(2) ?
N2 C12 C13 122.4(3) ?
C11 C12 C13 118.0(3) ?
C14 C13 C12 120.7(3) ?
C14 C13 H13 119.6 ?
C12 C13 H13 119.6 ?
C15 C14 C13 120.7(3) ?
C15 C14 H14 119.6 ?
C13 C14 H14 119.6 ?
C14 C15 C16 119.2(3) ?
C14 C15 H15 120.4 ?
C16 C15 H15 120.4 ?
C11 C16 C15 119.9(3) ?
C11 C16 H16 120.0 ?
C15 C16 H16 120.0 ?

loop_
_geom_bond_atom_site_label_1
_geom_bond_atom_site_label_2
_geom_bond_distance
_geom_bond_publ_flag
N1 C6 1.398(4) y
N1 C3 1.412(3) y
N1 H1 0.8600 ?
N2 C12 1.387(4) y
N2 C2 1.402(3) y
N2 H2 0.8600 ?
O1 C5 1.390(3) y
O1 C2 1.480(3) y
O2 C11 1.388(3) y
O2 C3 1.477(3) y
C1 C2 1.522(4) ?
C1 H1A 0.9600 ?
C1 H1B 0.9600 ?
C1 H1C 0.9600 ?
C2 C3 1.540(4) ?
C3 C4 1.523(4) ?
C4 H4A 0.9600 ?
C4 H4B 0.9600 ?
C4 H4C 0.9600 ?
C5 C10 1.377(4) ?
C5 C6 1.384(4) ?
C6 C7 1.388(4) ?
C7 C8 1.386(5) ?
C7 H7 0.9300 ?
C8 C9 1.363(5) ?
C8 H8 0.9300 ?
C9 C10 1.410(4) ?
C9 H9 0.9300 ?
C10 H10 0.9300 ?
C11 C16 1.372(4) ?
C11 C12 1.390(4) ?
C12 C13 1.395(4) ?
C13 C14 1.377(5) ?
C13 H13 0.9300 ?
C14 C15 1.374(6) ?
C14 H14 0.9300 ?
C15 C16 1.397(4) ?
C15 H15 0.9300 ?
C16 H16 0.9300 ?

loop_
_geom_hbond_atom_site_label_D
_geom_hbond_atom_site_label_H
_geom_hbond_atom_site_label_A
_geom_hbond_site_symmetry_A
_geom_hbond_distance_DH
_geom_hbond_distance_HA
_geom_hbond_distance_DA
_geom_hbond_angle_DHA
_geom_hbond_publ_flag
N1 H1 O2 2_555 0.86 2.55 3.122(4) 125 yes
N2 H2 O1 2_565 0.86 2.54 3.117(3) 126 yes

loop_
_geom_torsion_atom_site_label_1
_geom_torsion_atom_site_label_2
_geom_torsion_atom_site_label_3
_geom_torsion_atom_site_label_4
_geom_torsion
_geom_torsion_publ_flag
C12 N2 C2 O1 -71.1(3) ?
C12 N2 C2 C1 171.4(2) ?
C12 N2 C2 C3 45.5(3) ?
C5 O1 C2 N2 162.8(2) ?
C5 O1 C2 C1 -77.5(3) ?
C5 O1 C2 C3 44.3(3) ?
C6 N1 C3 O2 -70.9(3) ?
C6 N1 C3 C4 172.1(2) ?
C6 N1 C3 C2 45.5(3) ?
C11 O2 C3 N1 163.1(2) ?
C11 O2 C3 C4 -77.9(3) ?
C11 O2 C3 C2 44.7(3) ?
N2 C2 C3 N1 -172.47(18) y
O1 C2 C3 N1 -56.0(3) ?
C1 C2 C3 N1 62.6(3) ?
N2 C2 C3 O2 -56.7(2) ?
O1 C2 C3 O2 59.7(3) y
C1 C2 C3 O2 178.3(2) ?
N2 C2 C3 C4 62.4(3) ?
O1 C2 C3 C4 178.9(2) ?
C1 C2 C3 C4 -62.5(3) ?
C2 O1 C5 C10 162.8(2) ?
C2 O1 C5 C6 -20.0(3) ?
C10 C5 C6 C7 -0.2(4) ?
O1 C5 C6 C7 -177.2(2) ?
C10 C5 C6 N1 -178.2(3) ?
O1 C5 C6 N1 4.7(4) ?
C3 N1 C6 C5 -19.2(4) ?
C3 N1 C6 C7 162.8(2) ?
C5 C6 C7 C8 0.7(4) ?
N1 C6 C7 C8 178.7(3) ?
C6 C7 C8 C9 -0.5(5) ?
C7 C8 C9 C10 -0.2(5) ?
C6 C5 C10 C9 -0.5(4) ?
O1 C5 C10 C9 176.7(2) ?
C8 C9 C10 C5 0.7(5) ?
C3 O2 C11 C16 162.5(2) ?
C3 O2 C11 C12 -19.7(3) ?
C2 N2 C12 C11 -18.5(4) ?
C2 N2 C12 C13 162.8(2) ?
C16 C11 C12 N2 -178.4(3) ?
O2 C11 C12 N2 3.9(4) ?
C16 C11 C12 C13 0.3(4) ?
O2 C11 C12 C13 -177.4(2) ?
N2 C12 C13 C14 179.2(3) ?
C11 C12 C13 C14 0.5(4) ?
C12 C13 C14 C15 -0.4(5) ?
C13 C14 C15 C16 -0.5(6) ?
O2 C11 C16 C15 176.6(2) ?
C12 C11 C16 C15 -1.1(4) ?
C14 C15 C16 C11 1.3(5) ?

loop_
_cod_related_entry_id
_cod_related_entry_database
_cod_related_entry_code
1 ChemSpider 517414
